data_7719957
loop_
_publ_author_name
'Juan, Jen-Wen'
'Ciou, Ji-Ming'
'Hsiang, Yi-Rong'
'Lin, Ya-Fan'

_publ_section_title
;
 Solvent-and metal-gated coordination diversity in a dynamic aminal ligand
;
_journal_name_full 'Dalton Transactions'
_journal_paper_doi 10.1039/D5DT02405F
_journal_year 2025
_chemical_absolute_configuration unk
_chemical_formula_moiety 'C30 H24 Co N12, 3(Cl O4)'
_chemical_formula_sum 'C30 H24 Cl3 Co N12 O12'
_chemical_formula_weight 909.89
_space_group_crystal_system orthorhombic
_space_group_IT_number 19
_space_group_name_Hall 'P 2ac 2ab'
_space_group_name_H-M_alt 'P 21 21 21'
_atom_sites_solution_hydrogens geom
_audit_block_doi 10.5517/ccdc.csd.cc2ppr6c
_audit_creation_method SHELXL-2019/3
_audit_update_record
;
2025-10-06 deposited with the CCDC.	2025-12-02 downloaded from the CCDC.
;
_cell_angle_alpha 90
_cell_angle_beta 90
_cell_angle_gamma 90
_cell_formula_units_Z 4
_cell_length_a 13.266(3)
_cell_length_b 15.857(3)
_cell_length_c 20.048(4)
_cell_measurement_reflns_used 9899
_cell_measurement_temperature 200(2)
_cell_measurement_theta_max 23.95
_cell_measurement_theta_min 2.404
_cell_volume 4217.3(15)
_computing_cell_refinement 'SAINT V8.40B (Bruker Nano, Inc., 2019)'
_computing_data_collection 'Bruker Instrument Service v8.5.0.27'
_computing_data_reduction 'SAINT V8.40B (Bruker Nano, Inc., 2019)'
_computing_molecular_graphics 'shelXle (C.B. Huebschle, rev 1763)'
_computing_publication_material 'WinGX publication routines (Farrugia, 2023)'
_computing_structure_refinement 'SHELXL-2019/3 (Sheldrick, 2019)'
_computing_structure_solution 'SHELXT 2018/2 (Sheldrick, 2018)'
_diffrn_ambient_temperature 200(2)
_diffrn_measured_fraction_theta_full 0.998
_diffrn_measured_fraction_theta_max 0.998
_diffrn_measurement_device_type 'Bruker D8 Venture'
_diffrn_measurement_method '\f and \w scans'
_diffrn_radiation_type MoK\a
_diffrn_radiation_wavelength 0.71073
_diffrn_reflns_av_R_equivalents 0.0844
_diffrn_reflns_av_unetI/netI 0.0607
_diffrn_reflns_Laue_measured_fraction_full 0.998
_diffrn_reflns_Laue_measured_fraction_max 0.998
_diffrn_reflns_limit_h_max 14
_diffrn_reflns_limit_h_min -15
_diffrn_reflns_limit_k_max 18
_diffrn_reflns_limit_k_min -18
_diffrn_reflns_limit_l_max 23
_diffrn_reflns_limit_l_min -23
_diffrn_reflns_number 52316
_diffrn_reflns_point_group_measured_fraction_full 0.999
_diffrn_reflns_point_group_measured_fraction_max 0.999
_diffrn_reflns_theta_full 24.999
_diffrn_reflns_theta_max 24.999
_diffrn_reflns_theta_min 2.245
_exptl_absorpt_coefficient_mu 0.667
_exptl_absorpt_correction_T_max 0.9934
_exptl_absorpt_correction_T_min 0.8951
_exptl_absorpt_correction_type multi-scan
_exptl_absorpt_process_details 'Bruker SADABS, 1996'
_exptl_crystal_colour orange
_exptl_crystal_density_diffrn 1.433
_exptl_crystal_density_meas ?
_exptl_crystal_density_method 'not measured'
_exptl_crystal_description prism
_exptl_crystal_F_000 1848
_exptl_crystal_size_max 0.170
_exptl_crystal_size_mid 0.160
_exptl_crystal_size_min 0.010
_refine_diff_density_max 0.525
_refine_diff_density_min -0.599
_refine_diff_density_rms 0.078
_refine_ls_abs_structure_details
;
 Refined as an inversion twin.
;
_refine_ls_abs_structure_Flack 0.23(4)
_refine_ls_extinction_coef 0.0033(8)
_refine_ls_extinction_expression Fc^*^=kFc[1+0.001xFc^2^\l^3^/sin(2\q)]^-1/4^
_refine_ls_extinction_method 'SHELXL-2019/3 (Sheldrick 2019)'
_refine_ls_goodness_of_fit_ref 1.132
_refine_ls_hydrogen_treatment constr
_refine_ls_matrix_type full
_refine_ls_number_parameters 525
_refine_ls_number_reflns 7418
_refine_ls_number_restraints 531
_refine_ls_restrained_S_all 1.117
_refine_ls_R_factor_all 0.1114
_refine_ls_R_factor_gt 0.0539
_refine_ls_shift/su_max 0.000
_refine_ls_shift/su_mean 0.000
_refine_ls_structure_factor_coef Fsqd
_refine_ls_weighting_details 'w=1/[\s^2^(Fo^2^)+(0.0801P)^2^+4.6253P] where P=(Fo^2^+2Fc^2^)/3'
_refine_ls_weighting_scheme calc
_refine_ls_wR_factor_gt 0.1323
_refine_ls_wR_factor_ref 0.1769
_reflns_Friedel_coverage 0.796
_reflns_Friedel_fraction_full 0.999
_reflns_Friedel_fraction_max 0.999
_reflns_number_gt 4995
_reflns_number_total 7418
_reflns_threshold_expression 'I > 2\s(I)'
_cod_data_source_file d5dt02405f2.cif
_cod_data_source_block d20172_r1
_cod_depositor_comments
;
The following automatic conversions were performed:

data item '_exptl_crystal_density_meas' value 'none' was changed to
'?' -- the value is perceived as not measured.

Automatic conversion script
Id: cif_fix_values 8170 2020-07-09 18:12:32Z antanas 
;
_cod_database_code 7719957
_shelx_shelxl_version_number 2019/3
_shelx_space_group_comment
;
The symmetry employed for this shelxl refinement is uniquely defined
by the following loop, which should always be used as a source of
symmetry information in preference to the above space-group names.
They are only intended as comments.
;
_shelx_estimated_absorpt_t_min 0.895
_shelx_estimated_absorpt_t_max 0.993

loop_
_space_group_symop_operation_xyz
'x, y, z'
'-x+1/2, -y, z+1/2'
'-x, y+1/2, -z+1/2'
'x+1/2, -y+1/2, -z'

loop_
_atom_site_label
_atom_site_type_symbol
_atom_site_fract_x
_atom_site_fract_y
_atom_site_fract_z
_atom_site_U_iso_or_equiv
_atom_site_adp_type
_atom_site_occupancy
_atom_site_site_symmetry_order
_atom_site_calc_flag
_atom_site_refinement_flags_posn
_atom_site_refinement_flags_adp
_atom_site_refinement_flags_occupancy
_atom_site_disorder_assembly
_atom_site_disorder_group
Co1 Co 0.34365(8) 0.51856(7) 0.48827(6) 0.0393(3) Uani 1 1 d . . . . .
Cl1 Cl 0.4625(2) 0.3639(2) 0.69854(14) 0.0735(9) Uani 1 1 d . . . . .
Cl2 Cl 0.20724(19) 0.79667(17) 0.52166(17) 0.0664(8) Uani 1 1 d . . . . .
Cl3 Cl -0.0380(2) 1.1273(2) 0.72252(13) 0.0654(8) Uani 1 1 d . . . . .
O1 O 0.3872(6) 0.4246(5) 0.7123(4) 0.079(2) Uani 1 1 d . . . . .
O2 O 0.5458(7) 0.3691(7) 0.7411(4) 0.104(3) Uani 1 1 d . U . . .
O3 O 0.4160(11) 0.2804(8) 0.7209(8) 0.158(5) Uani 1 1 d . U . . .
O4 O 0.4832(9) 0.3515(10) 0.6334(4) 0.148(5) Uani 1 1 d . U . . .
O5 O 0.3017(5) 0.7583(4) 0.5377(4) 0.071(2) Uani 1 1 d . . . . .
O6 O 0.1429(9) 0.7935(12) 0.5768(7) 0.179(6) Uani 1 1 d . U . . .
O7 O 0.1584(9) 0.7528(6) 0.4670(5) 0.117(4) Uani 1 1 d . . . . .
O8 O 0.2206(6) 0.8805(5) 0.4976(6) 0.107(3) Uani 1 1 d . U . . .
O9 O 0.0694(7) 1.1217(6) 0.7252(5) 0.090(3) Uani 1 1 d . . . . .
O10 O -0.0786(8) 1.0490(6) 0.7021(4) 0.097(3) Uani 1 1 d . . . . .
O11 O -0.0765(8) 1.1478(6) 0.7877(4) 0.091(3) Uani 1 1 d . . . . .
O12 O -0.0633(7) 1.1924(6) 0.6775(5) 0.097(3) Uani 1 1 d . . . . .
N1 N 0.4688(5) 0.4629(4) 0.4669(3) 0.0413(17) Uani 1 1 d . . . . .
N2 N 0.3207(5) 0.4224(4) 0.5403(3) 0.0384(16) Uani 1 1 d . . . . .
N3 N 0.2230(6) 0.3258(5) 0.6009(4) 0.0455(18) Uani 1 1 d . . . . .
N4 N 0.1959(5) 0.4726(5) 0.6108(4) 0.0420(17) Uani 1 1 d . . . . .
N5 N 0.3012(5) 0.3239(4) 0.4488(4) 0.0419(16) Uani 1 1 d . . . . .
N6 N 0.1928(6) 0.3585(5) 0.3585(4) 0.054(2) Uani 1 1 d . . . . .
N7 N 0.2776(5) 0.4650(4) 0.4169(4) 0.0401(17) Uani 1 1 d . . . . .
N8 N 0.1297(5) 0.5530(5) 0.4166(4) 0.0394(17) Uani 1 1 d . . . . .
N9 N 0.0461(5) 0.5856(5) 0.5175(4) 0.0490(18) Uani 1 1 d . . . . .
N10 N 0.2184(5) 0.5610(4) 0.5167(4) 0.0367(15) Uani 1 1 d . . . . .
N11 N 0.3935(6) 0.5760(5) 0.5661(4) 0.0448(18) Uani 1 1 d . . . . .
N12 N 0.3571(6) 0.6099(5) 0.4260(4) 0.0438(18) Uani 1 1 d . . . . .
C1 C 0.4672(6) 0.3798(5) 0.4812(4) 0.0391(18) Uani 1 1 d . . . . .
C2 C 0.5485(7) 0.3294(6) 0.4715(5) 0.049(2) Uani 1 1 d . . . . .
H2 H 0.545488 0.271112 0.482172 0.058 Uiso 1 1 calc R U . . .
C3 C 0.6354(7) 0.3641(6) 0.4459(5) 0.053(2) Uani 1 1 d . . . . .
H3 H 0.693303 0.329785 0.439273 0.064 Uiso 1 1 calc R U . . .
C4 C 0.6384(7) 0.4480(6) 0.4300(5) 0.053(3) Uani 1 1 d . . . . .
H4 H 0.698190 0.472660 0.412627 0.064 Uiso 1 1 calc R U . . .
C5 C 0.5541(7) 0.4957(6) 0.4397(5) 0.050(2) Uani 1 1 d . . . . .
H5 H 0.554991 0.553381 0.427017 0.060 Uiso 1 1 calc R U . . .
C6 C 0.3665(6) 0.3503(5) 0.5062(4) 0.0405(19) Uani 1 1 d . . . . .
H6 H 0.375343 0.302288 0.538075 0.049 Uiso 1 1 calc R U . . .
C7 C 0.2467(7) 0.4046(6) 0.5835(5) 0.041(2) Uani 1 1 d . . . . .
C8 C 0.1204(7) 0.4585(6) 0.6549(5) 0.052(2) Uani 1 1 d . . . . .
H8 H 0.083583 0.504702 0.672714 0.062 Uiso 1 1 calc R U . . .
C9 C 0.0974(8) 0.3791(6) 0.6739(5) 0.054(3) Uani 1 1 d . . . . .
H9 H 0.046017 0.368420 0.705746 0.065 Uiso 1 1 calc R U . . .
C10 C 0.1516(8) 0.3133(6) 0.6450(5) 0.053(2) Uani 1 1 d . . . . .
H10 H 0.136133 0.257102 0.657822 0.063 Uiso 1 1 calc R U . . .
C11 C 0.2568(7) 0.3845(6) 0.4071(5) 0.042(2) Uani 1 1 d . . . . .
C12 C 0.2873(8) 0.2415(6) 0.4368(5) 0.050(2) Uani 1 1 d . . . . .
H12 H 0.320679 0.201097 0.463967 0.060 Uiso 1 1 calc R U . . .
C13 C 0.2265(9) 0.2147(7) 0.3867(5) 0.061(3) Uani 1 1 d . . . . .
H13 H 0.217108 0.156641 0.376987 0.073 Uiso 1 1 calc R U . . .
C14 C 0.1788(9) 0.2783(7) 0.3505(6) 0.069(3) Uani 1 1 d . . . . .
H14 H 0.132151 0.261344 0.317119 0.082 Uiso 1 1 calc R U . . .
C15 C 0.2247(6) 0.5287(6) 0.3801(5) 0.0414(19) Uani 1 1 d . . . . .
H15 H 0.207596 0.507236 0.334612 0.050 Uiso 1 1 calc R U . . .
C16 C 0.1315(6) 0.5666(5) 0.4845(5) 0.0412(18) Uani 1 1 d . . . . .
C17 C 0.0422(8) 0.5631(7) 0.3818(5) 0.056(3) Uani 1 1 d . . . . .
H17 H 0.040636 0.552843 0.335152 0.067 Uiso 1 1 calc R U . . .
C18 C -0.0403(8) 0.5872(7) 0.4132(6) 0.063(3) Uani 1 1 d . . . . .
H18 H -0.100738 0.597729 0.389159 0.075 Uiso 1 1 calc R U . . .
C19 C -0.0371(7) 0.5971(6) 0.4826(6) 0.056(2) Uani 1 1 d . . . . .
H19 H -0.097062 0.612624 0.505446 0.067 Uiso 1 1 calc R U . . .
C20 C 0.2168(7) 0.5598(6) 0.5882(4) 0.0400(19) Uani 1 1 d . . . . .
H20 H 0.163611 0.598986 0.605213 0.048 Uiso 1 1 calc R U . . .
C21 C 0.3197(7) 0.5885(6) 0.6117(5) 0.043(2) Uani 1 1 d . . . . .
C22 C 0.3361(8) 0.6233(7) 0.6741(5) 0.062(3) Uani 1 1 d . . . . .
H22 H 0.282865 0.630774 0.705232 0.074 Uiso 1 1 calc R U . . .
C23 C 0.4352(9) 0.6470(9) 0.6889(6) 0.079(4) Uani 1 1 d . . . . .
H23 H 0.450422 0.670548 0.731256 0.095 Uiso 1 1 calc R U . . .
C24 C 0.5105(8) 0.6367(8) 0.6430(6) 0.074(4) Uani 1 1 d . . . . .
H24 H 0.577061 0.655115 0.652736 0.089 Uiso 1 1 calc R U . . .
C25 C 0.4897(7) 0.6000(7) 0.5835(6) 0.056(3) Uani 1 1 d . . . . .
H25 H 0.543085 0.590581 0.552842 0.067 Uiso 1 1 calc R U . . .
C26 C 0.2914(7) 0.6048(6) 0.3746(5) 0.044(2) Uani 1 1 d . . . . .
C27 C 0.2825(9) 0.6650(6) 0.3268(5) 0.059(3) Uani 1 1 d . . . . .
H27 H 0.234358 0.658959 0.292060 0.070 Uiso 1 1 calc R U . . .
C28 C 0.3447(9) 0.7356(7) 0.3294(5) 0.065(3) Uani 1 1 d . . . . .
H28 H 0.339440 0.778879 0.296874 0.078 Uiso 1 1 calc R U . . .
C29 C 0.4134(8) 0.7410(6) 0.3799(6) 0.059(3) Uani 1 1 d . . . . .
H29 H 0.458642 0.787436 0.381604 0.071 Uiso 1 1 calc R U . . .
C30 C 0.4176(7) 0.6792(6) 0.4286(5) 0.050(2) Uani 1 1 d . . . . .
H30 H 0.463629 0.685213 0.464518 0.060 Uiso 1 1 calc R U . . .

loop_
_atom_site_aniso_label
_atom_site_aniso_U_11
_atom_site_aniso_U_22
_atom_site_aniso_U_33
_atom_site_aniso_U_23
_atom_site_aniso_U_13
_atom_site_aniso_U_12
Co1 0.0341(6) 0.0417(6) 0.0421(7) -0.0016(6) 0.0025(5) -0.0003(5)
Cl1 0.0643(19) 0.102(2) 0.0544(17) -0.0206(16) -0.0113(14) 0.0347(18)
Cl2 0.0375(13) 0.0642(17) 0.097(2) 0.0002(15) 0.0100(15) -0.0018(12)
Cl3 0.0646(18) 0.088(2) 0.0437(15) 0.0054(14) -0.0041(13) -0.0235(16)
O1 0.073(5) 0.081(5) 0.081(6) -0.004(4) 0.011(4) 0.037(4)
O2 0.075(6) 0.159(9) 0.080(6) -0.053(6) -0.033(5) 0.037(6)
O3 0.158(11) 0.104(8) 0.213(13) 0.017(9) -0.033(10) 0.012(7)
O4 0.131(9) 0.264(14) 0.048(5) -0.031(7) -0.007(5) 0.101(9)
O5 0.048(4) 0.056(4) 0.110(7) 0.006(4) 0.001(4) 0.007(3)
O6 0.090(8) 0.317(17) 0.129(9) 0.038(10) 0.055(7) 0.039(10)
O7 0.138(9) 0.081(6) 0.133(8) 0.002(6) -0.068(7) -0.028(6)
O8 0.058(5) 0.048(4) 0.216(11) 0.007(6) -0.002(6) 0.004(4)
O9 0.070(6) 0.101(7) 0.099(7) -0.006(5) -0.014(5) -0.009(5)
O10 0.133(8) 0.099(6) 0.061(5) -0.012(4) -0.018(5) -0.064(6)
O11 0.125(8) 0.101(6) 0.048(5) -0.010(4) 0.022(5) -0.035(6)
O12 0.087(7) 0.116(7) 0.086(6) 0.047(6) -0.009(5) -0.013(6)
N1 0.039(4) 0.043(4) 0.042(4) -0.008(3) 0.003(3) -0.004(3)
N2 0.035(4) 0.043(4) 0.037(4) -0.003(3) 0.005(3) 0.008(3)
N3 0.044(4) 0.046(4) 0.047(5) 0.009(4) 0.001(3) -0.002(4)
N4 0.040(4) 0.047(4) 0.039(4) 0.002(3) 0.007(3) 0.004(3)
N5 0.039(4) 0.044(4) 0.043(4) -0.001(3) -0.003(3) 0.002(3)
N6 0.056(5) 0.049(4) 0.056(5) 0.001(4) -0.014(4) -0.009(4)
N7 0.037(4) 0.041(4) 0.043(4) 0.008(3) 0.002(3) 0.001(3)
N8 0.028(4) 0.048(4) 0.042(4) 0.007(3) 0.001(3) 0.002(3)
N9 0.035(4) 0.049(4) 0.063(5) 0.002(4) 0.001(3) 0.008(3)
N10 0.036(4) 0.038(4) 0.036(3) 0.001(3) -0.001(3) 0.001(3)
N11 0.035(4) 0.044(4) 0.055(5) 0.001(4) 0.006(3) -0.001(3)
N12 0.037(4) 0.052(4) 0.042(4) 0.001(3) 0.005(3) -0.003(3)
C1 0.035(4) 0.043(4) 0.039(5) -0.003(4) -0.002(4) 0.005(3)
C2 0.041(4) 0.050(5) 0.055(6) -0.006(4) -0.003(4) 0.006(4)
C3 0.040(5) 0.050(5) 0.071(7) -0.013(5) -0.001(5) -0.002(4)
C4 0.037(5) 0.046(5) 0.077(7) -0.013(5) 0.007(5) -0.005(4)
C5 0.036(4) 0.056(6) 0.058(6) -0.007(5) -0.002(4) -0.010(4)
C6 0.037(4) 0.043(4) 0.041(5) -0.003(4) -0.002(3) 0.002(3)
C7 0.040(5) 0.039(4) 0.043(5) -0.003(4) -0.003(4) 0.003(4)
C8 0.053(6) 0.057(5) 0.046(6) 0.005(4) 0.015(4) -0.001(4)
C9 0.049(6) 0.058(5) 0.056(6) 0.009(5) 0.020(5) -0.004(5)
C10 0.054(6) 0.049(5) 0.055(6) 0.006(4) 0.007(5) -0.004(5)
C11 0.032(5) 0.047(4) 0.048(5) 0.005(4) -0.003(4) -0.003(4)
C12 0.055(6) 0.046(5) 0.049(6) 0.002(4) 0.000(4) 0.000(5)
C13 0.077(8) 0.045(5) 0.061(7) 0.003(5) -0.017(5) -0.013(5)
C14 0.086(9) 0.053(5) 0.067(7) 0.000(5) -0.028(6) -0.014(5)
C15 0.033(4) 0.051(5) 0.040(5) 0.006(4) 0.006(4) 0.007(4)
C16 0.042(4) 0.036(4) 0.046(4) 0.001(4) 0.000(4) 0.003(4)
C17 0.045(5) 0.069(7) 0.053(6) 0.015(5) -0.006(4) 0.006(5)
C18 0.036(5) 0.082(8) 0.070(6) 0.006(6) -0.009(5) 0.008(5)
C19 0.036(5) 0.060(6) 0.072(6) 0.006(5) 0.000(5) 0.002(4)
C20 0.032(4) 0.045(4) 0.042(5) -0.003(4) 0.002(4) 0.007(4)
C21 0.045(5) 0.039(5) 0.043(5) -0.004(4) 0.002(4) 0.003(4)
C22 0.053(6) 0.081(7) 0.052(6) -0.023(5) -0.001(5) 0.000(6)
C23 0.061(7) 0.106(10) 0.072(8) -0.039(7) -0.003(5) -0.007(6)
C24 0.048(6) 0.104(9) 0.071(7) -0.033(7) -0.007(5) -0.015(6)
C25 0.040(5) 0.063(7) 0.066(6) -0.008(5) -0.002(5) 0.001(5)
C26 0.041(5) 0.054(5) 0.038(5) 0.004(4) 0.004(4) -0.007(4)
C27 0.066(7) 0.059(6) 0.050(6) 0.011(5) -0.002(5) -0.007(5)
C28 0.074(7) 0.064(6) 0.057(6) 0.017(5) 0.009(5) -0.011(6)
C29 0.061(7) 0.047(6) 0.069(7) 0.012(5) 0.011(5) -0.013(5)
C30 0.043(5) 0.049(5) 0.059(6) 0.002(4) 0.009(4) 0.000(4)

loop_
_atom_type_symbol
_atom_type_description
_atom_type_scat_dispersion_real
_atom_type_scat_dispersion_imag
_atom_type_scat_source
C C 0.0033 0.0016 'International Tables Vol C Tables 4.2.6.8 and 6.1.1.4'
H H 0.0000 0.0000 'International Tables Vol C Tables 4.2.6.8 and 6.1.1.4'
N N 0.0061 0.0033 'International Tables Vol C Tables 4.2.6.8 and 6.1.1.4'
O O 0.0106 0.0060 'International Tables Vol C Tables 4.2.6.8 and 6.1.1.4'
Cl Cl 0.1484 0.1585 'International Tables Vol C Tables 4.2.6.8 and 6.1.1.4'
Co Co 0.3494 0.9721 'International Tables Vol C Tables 4.2.6.8 and 6.1.1.4'

loop_
_geom_angle_atom_site_label_1
_geom_angle_atom_site_label_2
_geom_angle_atom_site_label_3
_geom_angle
_geom_angle_site_symmetry_1
_geom_angle_site_symmetry_3
_geom_angle_publ_flag
N2 Co1 N7 88.8(3) . . ?
N2 Co1 N10 88.8(3) . . ?
N7 Co1 N10 88.9(3) . . ?
N2 Co1 N12 172.5(3) . . ?
N7 Co1 N12 83.7(3) . . ?
N10 Co1 N12 90.5(3) . . ?
N2 Co1 N11 89.4(3) . . ?
N7 Co1 N11 172.3(3) . . ?
N10 Co1 N11 83.6(3) . . ?
N12 Co1 N11 97.9(3) . . ?
N2 Co1 N1 83.7(3) . . ?
N7 Co1 N1 91.5(3) . . ?
N10 Co1 N1 172.5(3) . . ?
N12 Co1 N1 97.0(3) . . ?
N11 Co1 N1 95.8(3) . . ?
O4 Cl1 O2 116.0(7) . . ?
O4 Cl1 O1 115.5(6) . . ?
O2 Cl1 O1 113.5(5) . . ?
O4 Cl1 O3 103.9(9) . . ?
O2 Cl1 O3 101.1(7) . . ?
O1 Cl1 O3 104.4(7) . . ?
O6 Cl2 O8 112.2(9) . . ?
O6 Cl2 O5 110.0(7) . . ?
O8 Cl2 O5 111.3(5) . . ?
O6 Cl2 O7 107.9(9) . . ?
O8 Cl2 O7 104.2(6) . . ?
O5 Cl2 O7 111.0(6) . . ?
O12 Cl3 O10 111.5(6) . . ?
O12 Cl3 O9 107.9(6) . . ?
O10 Cl3 O9 109.6(6) . . ?
O12 Cl3 O11 109.3(6) . . ?
O10 Cl3 O11 109.0(6) . . ?
O9 Cl3 O11 109.5(6) . . ?
C1 N1 C5 118.1(8) . . ?
C1 N1 Co1 112.7(6) . . ?
C5 N1 Co1 129.1(6) . . ?
C7 N2 C6 116.1(7) . . ?
C7 N2 Co1 130.6(6) . . ?
C6 N2 Co1 108.0(5) . . ?
C10 N3 C7 119.3(8) . . ?
C8 N4 C7 119.3(8) . . ?
C8 N4 C20 119.5(8) . . ?
C7 N4 C20 121.0(7) . . ?
C12 N5 C11 120.1(8) . . ?
C12 N5 C6 119.3(8) . . ?
C11 N5 C6 120.6(7) . . ?
C14 N6 C11 118.5(9) . . ?
C11 N7 C15 120.1(8) . . ?
C11 N7 Co1 130.4(6) . . ?
C15 N7 Co1 107.5(6) . . ?
C17 N8 C16 120.0(8) . . ?
C17 N8 C15 119.6(8) . . ?
C16 N8 C15 120.4(7) . . ?
C19 N9 C16 118.4(9) . . ?
C16 N10 C20 118.4(8) . . ?
C16 N10 Co1 130.2(6) . . ?
C20 N10 Co1 108.1(5) . . ?
C21 N11 C25 117.3(8) . . ?
C21 N11 Co1 111.6(6) . . ?
C25 N11 Co1 130.9(7) . . ?
C26 N12 C30 117.2(8) . . ?
C26 N12 Co1 113.0(6) . . ?
C30 N12 Co1 129.7(7) . . ?
N1 C1 C2 122.2(8) . . ?
N1 C1 C6 113.0(7) . . ?
C2 C1 C6 124.8(8) . . ?
C1 C2 C3 119.0(9) . . ?
C1 C2 H2 120.5 . . ?
C3 C2 H2 120.5 . . ?
C4 C3 C2 119.9(9) . . ?
C4 C3 H3 120.0 . . ?
C2 C3 H3 120.0 . . ?
C5 C4 C3 118.8(9) . . ?
C5 C4 H4 120.6 . . ?
C3 C4 H4 120.6 . . ?
N1 C5 C4 121.9(9) . . ?
N1 C5 H5 119.1 . . ?
C4 C5 H5 119.1 . . ?
N2 C6 N5 109.7(7) . . ?
N2 C6 C1 106.3(7) . . ?
N5 C6 C1 110.1(7) . . ?
N2 C6 H6 110.2 . . ?
N5 C6 H6 110.2 . . ?
C1 C6 H6 110.2 . . ?
N3 C7 N2 122.7(8) . . ?
N3 C7 N4 120.7(8) . . ?
N2 C7 N4 116.6(8) . . ?
C9 C8 N4 120.3(9) . . ?
C9 C8 H8 119.8 . . ?
N4 C8 H8 119.8 . . ?
C8 C9 C10 117.7(9) . . ?
C8 C9 H9 121.1 . . ?
C10 C9 H9 121.1 . . ?
N3 C10 C9 122.7(9) . . ?
N3 C10 H10 118.7 . . ?
C9 C10 H10 118.7 . . ?
N7 C11 N6 122.1(8) . . ?
N7 C11 N5 119.0(8) . . ?
N6 C11 N5 118.9(8) . . ?
N5 C12 C13 121.3(9) . . ?
N5 C12 H12 119.4 . . ?
C13 C12 H12 119.4 . . ?
C12 C13 C14 115.5(10) . . ?
C12 C13 H13 122.3 . . ?
C14 C13 H13 122.3 . . ?
N6 C14 C13 125.4(10) . . ?
N6 C14 H14 117.3 . . ?
C13 C14 H14 117.3 . . ?
N7 C15 C26 108.4(7) . . ?
N7 C15 N8 109.8(7) . . ?
C26 C15 N8 108.8(7) . . ?
N7 C15 H15 109.9 . . ?
C26 C15 H15 109.9 . . ?
N8 C15 H15 109.9 . . ?
N10 C16 N9 120.6(9) . . ?
N10 C16 N8 119.0(8) . . ?
N9 C16 N8 120.4(8) . . ?
C18 C17 N8 119.8(10) . . ?
C18 C17 H17 120.1 . . ?
N8 C17 H17 120.1 . . ?
C17 C18 C19 118.7(10) . . ?
C17 C18 H18 120.6 . . ?
C19 C18 H18 120.6 . . ?
N9 C19 C18 122.4(10) . . ?
N9 C19 H19 118.8 . . ?
C18 C19 H19 118.8 . . ?
N10 C20 N4 108.7(7) . . ?
N10 C20 C21 107.1(7) . . ?
N4 C20 C21 110.7(7) . . ?
N10 C20 H20 110.1 . . ?
N4 C20 H20 110.1 . . ?
C21 C20 H20 110.1 . . ?
N11 C21 C22 123.7(9) . . ?
N11 C21 C20 113.4(8) . . ?
C22 C21 C20 122.9(9) . . ?
C21 C22 C23 116.5(10) . . ?
C21 C22 H22 121.8 . . ?
C23 C22 H22 121.8 . . ?
C24 C23 C22 120.8(11) . . ?
C24 C23 H23 119.6 . . ?
C22 C23 H23 119.6 . . ?
C25 C24 C23 119.6(10) . . ?
C25 C24 H24 120.2 . . ?
C23 C24 H24 120.2 . . ?
C24 C25 N11 122.0(10) . . ?
C24 C25 H25 119.0 . . ?
N11 C25 H25 119.0 . . ?
N12 C26 C27 123.5(9) . . ?
N12 C26 C15 111.8(8) . . ?
C27 C26 C15 124.5(9) . . ?
C26 C27 C28 119.2(10) . . ?
C26 C27 H27 120.4 . . ?
C28 C27 H27 120.4 . . ?
C29 C28 C27 118.4(10) . . ?
C29 C28 H28 120.8 . . ?
C27 C28 H28 120.8 . . ?
C28 C29 C30 120.3(10) . . ?
C28 C29 H29 119.9 . . ?
C30 C29 H29 119.9 . . ?
N12 C30 C29 121.5(10) . . ?
N12 C30 H30 119.3 . . ?
C29 C30 H30 119.3 . . ?

loop_
_geom_bond_atom_site_label_1
_geom_bond_atom_site_label_2
_geom_bond_distance
_geom_bond_site_symmetry_2
_geom_bond_publ_flag
Co1 N2 1.872(7) . ?
Co1 N7 1.880(7) . ?
Co1 N10 1.881(7) . ?
Co1 N12 1.920(7) . ?
Co1 N11 1.925(8) . ?
Co1 N1 1.928(7) . ?
Cl1 O4 1.348(9) . ?
Cl1 O2 1.398(9) . ?
Cl1 O1 1.415(8) . ?
Cl1 O3 1.528(14) . ?
Cl2 O6 1.397(11) . ?
Cl2 O8 1.425(8) . ?
Cl2 O5 1.430(8) . ?
Cl2 O7 1.451(9) . ?
Cl3 O12 1.413(9) . ?
Cl3 O10 1.414(8) . ?
Cl3 O9 1.428(10) . ?
Cl3 O11 1.441(8) . ?
N1 C1 1.348(11) . ?
N1 C5 1.360(11) . ?
N2 C7 1.339(11) . ?
N2 C6 1.464(11) . ?
N3 C10 1.311(12) . ?
N3 C7 1.335(12) . ?
N4 C8 1.355(11) . ?
N4 C7 1.385(11) . ?
N4 C20 1.481(11) . ?
N5 C12 1.341(12) . ?
N5 C11 1.403(11) . ?
N5 C6 1.499(11) . ?
N6 C14 1.296(13) . ?
N6 C11 1.356(12) . ?
N7 C11 1.320(12) . ?
N7 C15 1.435(11) . ?
N8 C17 1.365(12) . ?
N8 C16 1.379(12) . ?
N8 C15 1.507(11) . ?
N9 C19 1.318(12) . ?
N9 C16 1.346(11) . ?
N10 C16 1.324(11) . ?
N10 C20 1.434(12) . ?
N11 C21 1.353(11) . ?
N11 C25 1.376(12) . ?
N12 C26 1.352(12) . ?
N12 C30 1.361(12) . ?
C1 C2 1.357(12) . ?
C1 C6 1.502(12) . ?
C2 C3 1.377(13) . ?
C2 H2 0.9500 . ?
C3 C4 1.369(14) . ?
C3 H3 0.9500 . ?
C4 C5 1.363(13) . ?
C4 H4 0.9500 . ?
C5 H5 0.9500 . ?
C6 H6 1.0000 . ?
C8 C9 1.350(13) . ?
C8 H8 0.9500 . ?
C9 C10 1.392(14) . ?
C9 H9 0.9500 . ?
C10 H10 0.9500 . ?
C12 C13 1.356(14) . ?
C12 H12 0.9500 . ?
C13 C14 1.394(15) . ?
C13 H13 0.9500 . ?
C14 H14 0.9500 . ?
C15 C26 1.501(13) . ?
C15 H15 1.0000 . ?
C17 C18 1.318(15) . ?
C17 H17 0.9500 . ?
C18 C19 1.402(15) . ?
C18 H18 0.9500 . ?
C19 H19 0.9500 . ?
C20 C21 1.514(13) . ?
C20 H20 1.0000 . ?
C21 C22 1.384(13) . ?
C22 C23 1.399(16) . ?
C22 H22 0.9500 . ?
C23 C24 1.368(16) . ?
C23 H23 0.9500 . ?
C24 C25 1.355(14) . ?
C24 H24 0.9500 . ?
C25 H25 0.9500 . ?
C26 C27 1.357(13) . ?
C27 C28 1.392(15) . ?
C27 H27 0.9500 . ?
C28 C29 1.365(16) . ?
C28 H28 0.9500 . ?
C29 C30 1.385(14) . ?
C29 H29 0.9500 . ?
C30 H30 0.9500 . ?
